data_7216782
loop_
_publ_author_name
'Tiwari, Karishma'
'Mishra, Monika'
'Singh, Vinod P.'

_publ_section_title
;
 8(E)-4-[{2-(2,4-dinitrophenyl)hydrazono}benzene-1,3-diol] as a
 solvatochromic Schiff base and chromogenic signaling of water content by
 its deprotonated form in acetonitrile
;
_journal_issue 52
_journal_name_full 'RSC Advances'
_journal_page_first 27556
_journal_paper_doi 10.1039/c4ra03249g
_journal_volume 4
_journal_year 2014
_chemical_formula_moiety 'C15 H16 N4 O7 S'
_chemical_formula_sum 'C15 H16 N4 O7 S'
_chemical_formula_weight 396.38
_chemical_name_systematic
;
 ?
;
_space_group_IT_number 14
_symmetry_cell_setting monoclinic
_symmetry_space_group_name_Hall '-P 2ybc'
_symmetry_space_group_name_H-M 'P 1 21/c 1'
_atom_sites_solution_hydrogens geom
_atom_sites_solution_primary direct
_atom_sites_solution_secondary difmap
_audit_creation_method SHELXL-97
_cell_angle_alpha 90.00
_cell_angle_beta 102.77
_cell_angle_gamma 90.00
_cell_formula_units_Z 4
_cell_length_a 19.299
_cell_length_b 6.620
_cell_length_c 14.534
_cell_measurement_temperature 293(2)
_cell_measurement_theta_max 29.1619
_cell_measurement_theta_min 3.2417
_cell_volume 1810.926
_computing_structure_refinement 'SHELXL-97 (Sheldrick, 1997)'
_diffrn_ambient_temperature 293(2)
_diffrn_measured_fraction_theta_full 0.998
_diffrn_measured_fraction_theta_max 0.841
_diffrn_radiation_monochromator graphite
_diffrn_radiation_source 'fine-focus sealed tube'
_diffrn_radiation_type MoK\a
_diffrn_radiation_wavelength 0.71073
_diffrn_reflns_av_R_equivalents 0.0403
_diffrn_reflns_av_sigmaI/netI 0.1004
_diffrn_reflns_limit_h_max 24
_diffrn_reflns_limit_h_min -14
_diffrn_reflns_limit_k_max 8
_diffrn_reflns_limit_k_min -8
_diffrn_reflns_limit_l_max 19
_diffrn_reflns_limit_l_min -18
_diffrn_reflns_number 7741
_diffrn_reflns_theta_full 25.00
_diffrn_reflns_theta_max 29.23
_diffrn_reflns_theta_min 3.26
_exptl_absorpt_coefficient_mu 0.225
_exptl_absorpt_correction_T_max 1.00000
_exptl_absorpt_correction_T_min 0.91733
_exptl_absorpt_correction_type multi-scan
_exptl_crystal_density_diffrn 1.454
_exptl_crystal_density_method 'not measured'
_exptl_crystal_F_000 824
_exptl_crystal_size_max 0.25
_exptl_crystal_size_mid 0.24
_exptl_crystal_size_min 0.23
_refine_diff_density_max 0.582
_refine_diff_density_min -0.283
_refine_diff_density_rms 0.050
_refine_ls_extinction_method none
_refine_ls_goodness_of_fit_ref 0.994
_refine_ls_hydrogen_treatment riding
_refine_ls_matrix_type full
_refine_ls_number_parameters 246
_refine_ls_number_reflns 4127
_refine_ls_number_restraints 0
_refine_ls_restrained_S_all 0.994
_refine_ls_R_factor_all 0.1691
_refine_ls_R_factor_gt 0.0694
_refine_ls_shift/su_max 0.003
_refine_ls_shift/su_mean 0.001
_refine_ls_structure_factor_coef Fsqd
_refine_ls_weighting_details 'calc w=1/[\s^2^(Fo^2^)+(0.0535P)^2^+0.0000P] where P=(Fo^2^+2Fc^2^)/3'
_refine_ls_weighting_scheme calc
_refine_ls_wR_factor_gt 0.1294
_refine_ls_wR_factor_ref 0.1759
_reflns_number_gt 1809
_reflns_number_total 4127
_reflns_threshold_expression >2sigma(I)
_cod_data_source_file c4ra03249g2.cif
_cod_data_source_block d1
_cod_depositor_comments
;

2018-03-04
Z value and formula fixed to values more according to usual
chemical conventions.                 miguel
;
_cod_original_formula_sum 'C60 H64 N16 O28 S4'
_cod_original_formula_weight 1585.51
_cod_original_formula_units_Z 1
_cod_original_cell_volume 1811.0
_cod_original_sg_symbol_H-M P21/C
_cod_database_code 7216782

loop_
_symmetry_equiv_pos_as_xyz
'x, y, z'
'-x, y+1/2, -z+1/2'
'-x, -y, -z'
'x, -y-1/2, z-1/2'

loop_
_atom_site_label
_atom_site_type_symbol
_atom_site_fract_x
_atom_site_fract_y
_atom_site_fract_z
_atom_site_U_iso_or_equiv
_atom_site_adp_type
_atom_site_occupancy
_atom_site_symmetry_multiplicity
_atom_site_calc_flag
_atom_site_refinement_flags
O1 O 0.38690(14) 0.4189(4) 0.37522(16) 0.0599(8) Uani 1 1 d .
H2 H 0.4222 0.4177 0.3524 0.090 Uiso 1 1 calc R
O2 O 0.13833(13) 0.4265(4) 0.28968(17) 0.0633(8) Uani 1 1 d .
H3 H 0.1052 0.4270 0.2433 0.095 Uiso 1 1 calc R
O3 O 0.57006(15) 0.4234(4) 0.04150(17) 0.0642(8) Uani 1 1 d .
O4 O 0.68313(15) 0.4339(4) 0.05690(17) 0.0697(9) Uani 1 1 d .
O5 O 0.84449(15) 0.4192(4) 0.3501(2) 0.0687(8) Uani 1 1 d .
O6 O 0.80823(16) 0.4253(5) 0.4798(2) 0.0837(10) Uani 1 1 d .
N1 N 0.45879(15) 0.4180(4) 0.23493(19) 0.0370(7) Uani 1 1 d .
N2 N 0.51464(14) 0.4199(4) 0.18922(19) 0.0390(7) Uani 1 1 d .
H1 H 0.5058 0.4204 0.1286 0.047 Uiso 1 1 d R
N3 N 0.63097(18) 0.4273(4) 0.0917(2) 0.0470(8) Uani 1 1 d .
N4 N 0.79735(18) 0.4203(4) 0.3931(3) 0.0521(9) Uani 1 1 d .
C7 C 0.39685(19) 0.4166(4) 0.1786(2) 0.0377(8) Uani 1 1 d .
H4 H 0.3946 0.4156 0.1140 0.045 Uiso 1 1 calc R
C1 C 0.33142(17) 0.4165(4) 0.2094(2) 0.0327(8) Uani 1 1 d .
C2 C 0.32747(19) 0.4188(5) 0.3048(2) 0.0374(8) Uani 1 1 d .
C3 C 0.2628(2) 0.4210(5) 0.3300(2) 0.0446(9) Uani 1 1 d .
H5 H 0.2611 0.4219 0.3934 0.054 Uiso 1 1 calc R
C4 C 0.2002(2) 0.4219(5) 0.2616(3) 0.0437(9) Uani 1 1 d .
C5 C 0.20264(18) 0.4180(5) 0.1663(2) 0.0410(9) Uani 1 1 d .
H6 H 0.1608 0.4168 0.1199 0.049 Uiso 1 1 calc R
C6 C 0.26698(19) 0.4159(4) 0.1418(2) 0.0387(8) Uani 1 1 d .
H7 H 0.2682 0.4140 0.0782 0.046 Uiso 1 1 calc R
C8 C 0.58249(18) 0.4191(4) 0.2376(2) 0.0338(8) Uani 1 1 d .
C9 C 0.64075(18) 0.4223(5) 0.1929(2) 0.0343(8) Uani 1 1 d .
C10 C 0.71029(18) 0.4214(4) 0.2439(2) 0.0364(8) Uani 1 1 d .
H10 H 0.7476 0.4224 0.2129 0.044 Uiso 1 1 calc R
C11 C 0.72360(19) 0.4190(5) 0.3402(2) 0.0372(8) Uani 1 1 d .
C12 C 0.6683(2) 0.4148(5) 0.3873(2) 0.0420(9) Uani 1 1 d .
H9 H 0.6783 0.4121 0.4529 0.050 Uiso 1 1 calc R
C13 C 0.59991(19) 0.4146(4) 0.3380(2) 0.0382(8) Uani 1 1 d .
H8 H 0.5635 0.4115 0.3706 0.046 Uiso 1 1 calc R
S1 S 0.02586(6) 0.09925(19) 0.34282(8) 0.0708(4) Uani 1 1 d .
O7 O -0.03340(15) -0.0387(4) 0.35666(19) 0.0777(9) Uani 1 1 d .
C14 C 0.1043(3) -0.0308(7) 0.3932(4) 0.1007(17) Uani 1 1 d .
H12 H 0.1089 -0.1468 0.3553 0.151 Uiso 1 1 calc R
H13 H 0.1026 -0.0738 0.4558 0.151 Uiso 1 1 calc R
H11 H 0.1443 0.0569 0.3961 0.151 Uiso 1 1 calc R
C15 C 0.0303(2) 0.2912(6) 0.4282(3) 0.0825(14) Uani 1 1 d .
H14 H 0.0349 0.2312 0.4894 0.124 Uiso 1 1 calc R
H15 H -0.0122 0.3711 0.4135 0.124 Uiso 1 1 calc R
H16 H 0.0707 0.3758 0.4282 0.124 Uiso 1 1 calc R

loop_
_atom_site_aniso_label
_atom_site_aniso_U_11
_atom_site_aniso_U_22
_atom_site_aniso_U_33
_atom_site_aniso_U_23
_atom_site_aniso_U_13
_atom_site_aniso_U_12
O1 0.0408(17) 0.0901(19) 0.0459(16) -0.0063(14) 0.0033(13) -0.0054(15)
O2 0.0328(16) 0.103(2) 0.0571(17) -0.0020(15) 0.0157(13) -0.0026(16)
O3 0.0467(18) 0.105(2) 0.0376(15) 0.0028(15) 0.0022(13) 0.0053(17)
O4 0.053(2) 0.117(3) 0.0457(17) -0.0016(15) 0.0246(15) 0.0045(18)
O5 0.0362(18) 0.086(2) 0.080(2) -0.0024(16) 0.0046(15) 0.0036(16)
O6 0.060(2) 0.131(3) 0.0472(19) -0.0001(18) -0.0152(15) 0.0008(19)
N1 0.0323(17) 0.0336(15) 0.0451(17) -0.0027(14) 0.0086(14) -0.0008(15)
N2 0.0306(18) 0.0468(17) 0.0394(17) 0.0022(14) 0.0075(13) 0.0001(15)
N3 0.044(2) 0.0582(19) 0.0391(19) -0.0005(16) 0.0093(16) 0.0042(18)
N4 0.036(2) 0.0501(19) 0.063(2) 0.0019(18) -0.0042(17) -0.0013(17)
C7 0.038(2) 0.0334(18) 0.041(2) 0.0022(16) 0.0071(17) -0.0011(18)
C1 0.030(2) 0.0281(17) 0.041(2) 0.0035(16) 0.0087(15) -0.0005(17)
C2 0.035(2) 0.0337(18) 0.041(2) -0.0021(17) 0.0022(16) -0.0024(18)
C3 0.043(2) 0.056(2) 0.036(2) -0.0026(18) 0.0103(17) -0.003(2)
C4 0.036(2) 0.045(2) 0.054(2) 0.0009(19) 0.0167(18) -0.0007(19)
C5 0.031(2) 0.047(2) 0.043(2) 0.0060(18) 0.0026(16) -0.0016(18)
C6 0.039(2) 0.042(2) 0.0357(19) 0.0038(17) 0.0107(16) -0.0041(19)
C8 0.033(2) 0.0293(17) 0.038(2) 0.0006(16) 0.0070(16) 0.0007(18)
C9 0.037(2) 0.0318(17) 0.0332(19) 0.0016(16) 0.0070(16) 0.0044(17)
C10 0.032(2) 0.0322(18) 0.046(2) 0.0019(16) 0.0106(16) 0.0007(17)
C11 0.033(2) 0.0323(18) 0.042(2) -0.0006(17) -0.0014(16) 0.0011(18)
C12 0.049(2) 0.042(2) 0.033(2) 0.0049(16) 0.0050(17) 0.000(2)
C13 0.039(2) 0.0384(19) 0.038(2) 0.0028(17) 0.0100(16) -0.0027(18)
S1 0.0456(7) 0.1054(9) 0.0596(7) 0.0061(6) 0.0075(5) -0.0106(7)
O7 0.051(2) 0.111(2) 0.071(2) 0.0026(16) 0.0115(16) -0.0286(18)
C14 0.056(4) 0.111(4) 0.122(4) -0.004(3) -0.008(3) 0.011(3)
C15 0.062(3) 0.098(3) 0.091(4) -0.009(3) 0.022(3) -0.011(3)

loop_
_atom_type_symbol
_atom_type_description
_atom_type_scat_dispersion_real
_atom_type_scat_dispersion_imag
_atom_type_scat_source
C C 0.0033 0.0016 'International Tables Vol C Tables 4.2.6.8 and 6.1.1.4'
H H 0.0000 0.0000 'International Tables Vol C Tables 4.2.6.8 and 6.1.1.4'
N N 0.0061 0.0033 'International Tables Vol C Tables 4.2.6.8 and 6.1.1.4'
O O 0.0106 0.0060 'International Tables Vol C Tables 4.2.6.8 and 6.1.1.4'
S S 0.1246 0.1234 'International Tables Vol C Tables 4.2.6.8 and 6.1.1.4'

loop_
_geom_angle_atom_site_label_1
_geom_angle_atom_site_label_2
_geom_angle_atom_site_label_3
_geom_angle
C2 O1 H2 109.5
C4 O2 H3 109.5
C7 N1 N2 113.9(3)
C8 N2 N1 121.4(3)
C8 N2 H1 119.1
N1 N2 H1 119.5
O4 N3 O3 121.1(3)
O4 N3 C9 119.3(3)
O3 N3 C9 119.6(3)
O5 N4 O6 123.4(3)
O5 N4 C11 118.9(3)
O6 N4 C11 117.7(3)
N1 C7 C1 124.0(3)
N1 C7 H4 118.0
C1 C7 H4 118.0
C6 C1 C2 117.2(3)
C6 C1 C7 119.2(3)
C2 C1 C7 123.6(3)
O1 C2 C3 117.7(3)
O1 C2 C1 121.5(3)
C3 C2 C1 120.8(3)
C2 C3 C4 120.6(3)
C2 C3 H5 119.7
C4 C3 H5 119.7
O2 C4 C3 118.3(3)
O2 C4 C5 121.9(3)
C3 C4 C5 119.7(3)
C6 C5 C4 119.4(3)
C6 C5 H6 120.3
C4 C5 H6 120.3
C5 C6 C1 122.2(3)
C5 C6 H7 118.9
C1 C6 H7 118.9
N2 C8 C9 122.8(3)
N2 C8 C13 121.2(3)
C9 C8 C13 116.0(3)
C10 C9 C8 122.0(3)
C10 C9 N3 116.1(3)
C8 C9 N3 122.0(3)
C11 C10 C9 119.3(3)
C11 C10 H10 120.4
C9 C10 H10 120.4
C10 C11 C12 121.0(3)
C10 C11 N4 118.7(3)
C12 C11 N4 120.3(3)
C13 C12 C11 120.2(3)
C13 C12 H9 119.9
C11 C12 H9 119.9
C12 C13 C8 121.5(3)
C12 C13 H8 119.2
C8 C13 H8 119.2
O7 S1 C14 104.8(2)
O7 S1 C15 105.2(2)
C14 S1 C15 99.0(2)
S1 C14 H12 109.5
S1 C14 H13 109.5
H12 C14 H13 109.5
S1 C14 H11 109.5
H12 C14 H11 109.5
H13 C14 H11 109.5
S1 C15 H14 109.5
S1 C15 H15 109.5
H14 C15 H15 109.5
S1 C15 H16 109.5
H14 C15 H16 109.5
H15 C15 H16 109.5

loop_
_geom_bond_atom_site_label_1
_geom_bond_atom_site_label_2
_geom_bond_distance
O1 C2 1.358(4)
O1 H2 0.8200
O2 C4 1.345(4)
O2 H3 0.8200
O3 N3 1.239(4)
O4 N3 1.223(4)
O5 N4 1.212(4)
O6 N4 1.230(4)
N1 C7 1.291(4)
N1 N2 1.386(4)
N2 C8 1.342(4)
N2 H1 0.8596
N3 C9 1.442(4)
N4 C11 1.461(4)
C7 C1 1.430(4)
C7 H4 0.9300
C1 C6 1.404(4)
C1 C2 1.405(4)
C2 C3 1.377(5)
C3 C4 1.384(5)
C3 H5 0.9300
C4 C5 1.397(4)
C5 C6 1.365(4)
C5 H6 0.9300
C6 H7 0.9300
C8 C9 1.417(4)
C8 C13 1.424(4)
C9 C10 1.382(4)
C10 C11 1.366(4)
C10 H10 0.9300
C11 C12 1.390(5)
C12 C13 1.356(4)
C12 H9 0.9300
C13 H8 0.9300
S1 O7 1.511(3)
S1 C14 1.755(5)
S1 C15 1.765(4)
C14 H12 0.9600
C14 H13 0.9600
C14 H11 0.9600
C15 H14 0.9600
C15 H15 0.9600
C15 H16 0.9600

loop_
_geom_torsion_atom_site_label_1
_geom_torsion_atom_site_label_2
_geom_torsion_atom_site_label_3
_geom_torsion_atom_site_label_4
_geom_torsion
C7 N1 N2 C8 -179.2(3)
N2 N1 C7 C1 -179.4(3)
N1 C7 C1 C6 179.7(3)
N1 C7 C1 C2 0.3(5)
C6 C1 C2 O1 179.8(3)
C7 C1 C2 O1 -0.8(5)
C6 C1 C2 C3 -0.2(5)
C7 C1 C2 C3 179.2(3)
O1 C2 C3 C4 179.7(3)
C1 C2 C3 C4 -0.3(5)
C2 C3 C4 O2 -179.3(3)
C2 C3 C4 C5 0.8(5)
O2 C4 C5 C6 179.2(3)
C3 C4 C5 C6 -0.8(5)
C4 C5 C6 C1 0.3(5)
C2 C1 C6 C5 0.2(5)
C7 C1 C6 C5 -179.3(3)
N1 N2 C8 C9 -179.6(3)
N1 N2 C8 C13 0.5(4)
N2 C8 C9 C10 -180.0(3)
C13 C8 C9 C10 -0.1(5)
N2 C8 C9 N3 0.2(5)
C13 C8 C9 N3 -179.9(3)
O4 N3 C9 C10 -1.3(5)
O3 N3 C9 C10 178.3(3)
O4 N3 C9 C8 178.6(3)
O3 N3 C9 C8 -1.9(5)
C8 C9 C10 C11 -0.6(5)
N3 C9 C10 C11 179.3(3)
C9 C10 C11 C12 0.9(5)
C9 C10 C11 N4 -179.3(3)
O5 N4 C11 C10 -1.5(5)
O6 N4 C11 C10 177.5(3)
O5 N4 C11 C12 178.3(3)
O6 N4 C11 C12 -2.7(5)
C10 C11 C12 C13 -0.5(5)
N4 C11 C12 C13 179.7(3)
C11 C12 C13 C8 -0.1(5)
N2 C8 C13 C12 -179.7(3)
C9 C8 C13 C12 0.4(5)
